data_9007568
loop_
_publ_author_name
'Merlino, S.'

_publ_section_title
;
 The crystal structure of zeophyllite
;
_journal_name_full 'Acta Crystallographica, Section B'
_journal_page_first 2726
_journal_page_last 2732
_journal_paper_doi 10.1107/S0567740872006855
_journal_volume 28
_journal_year 1972
_chemical_compound_source 'Radzein, Bohemia, Czech Republic'
_chemical_formula_sum 'Al0.7 Ca12.098 F8.4 H13 Mg0.1 Na0.102 O35.6 Si10'
_chemical_name_mineral Zeophyllite
_space_group_IT_number 148
_symmetry_space_group_name_Hall '-R 3'
_symmetry_space_group_name_H-M 'R -3 :H'
_cell_angle_alpha 90
_cell_angle_beta 90
_cell_angle_gamma 120
_cell_formula_units_Z 3
_cell_length_a 9.36
_cell_length_b 9.36
_cell_length_c 36.48
_cell_volume 2767.816
_database_code_amcsd 0009455
_exptl_crystal_density_diffrn 2.757
_cod_original_cell_volume 2767.815
_cod_original_sg_symbol_H-M 'R -3'
_cod_original_formula_sum 'Ca12.098 Al.7 Mg.1 Na.102 Si10 O35.6 F8.4 H13'
_cod_database_code 9007568

loop_
_space_group_symop_operation_xyz
x,y,z
2/3+x,1/3+y,1/3+z
1/3+x,2/3+y,2/3+z
y,-x+y,-z
2/3+y,1/3-x+y,1/3-z
1/3+y,2/3-x+y,2/3-z
-x+y,-x,z
2/3-x+y,1/3-x,1/3+z
1/3-x+y,2/3-x,2/3+z
-x,-y,-z
2/3-x,1/3-y,1/3-z
1/3-x,2/3-y,2/3-z
-y,x-y,z
2/3-y,1/3+x-y,1/3+z
1/3-y,2/3+x-y,2/3+z
x-y,x,-z
2/3+x-y,1/3+x,1/3-z
1/3+x-y,2/3+x,2/3-z

loop_
_atom_site_label
_atom_site_fract_x
_atom_site_fract_y
_atom_site_fract_z
_atom_site_occupancy
_atom_site_U_iso_or_equiv
_atom_site_type_symbol
_atom_site_attached_hydrogens
Ca1 0.00000 0.00000 0.00000 0.20000 0.00899 Ca 0
Al1 0.00000 0.00000 0.00000 0.70000 0.00899 Al 0
Mg1 0.00000 0.00000 0.00000 0.10000 0.00899 Mg 0
Ca2 0.43230 0.14730 0.01308 1.00000 0.00887 Ca 0
Ca3 0.46120 0.35600 0.09470 0.98300 0.01140 Ca 0
Na3 0.46120 0.35600 0.09470 0.01700 0.01140 Na 0
Si1 0.00000 0.00000 0.11677 1.00000 0.00975 Si 0
Si2 0.08980 0.30240 0.07305 1.00000 0.00912 Si 0
Si3 0.33333 0.66667 0.06531 1.00000 0.00925 Si 0
O1 0.00000 0.00000 0.16057 1.00000 0.02343 O 0
O2 0.13020 0.18550 0.09984 1.00000 0.01279 O 0
O3 0.25890 0.48040 0.08136 1.00000 0.01203 O 0
O4 0.37900 0.07550 0.08314 1.00000 0.01659 O 0
O5 0.08030 0.25140 0.03042 1.00000 0.01077 O 0
O6 0.33333 0.66667 0.02123 1.00000 0.01634 O 0
F1 0.43920 0.38990 0.03009 1.00000 0.01393 F 0
F2 0.66667 0.33333 0.05399 0.70000 0.00735 F 0
Of2 0.66667 0.33333 0.05399 0.30000 0.00735 O 0
F3 0.66667 0.33333 0.12641 0.50000 0.01773 F 0
O-Hf3 0.66667 0.33333 0.12641 0.50000 0.01773 O 0
Wat7 0.44590 0.46070 0.15377 1.00000 0.04028 O 2

loop_
_cod_changelog_entry_id
_cod_changelog_entry_author
_cod_changelog_entry_date
_cod_changelog_entry_text
1
;cod-tools version 3.8.0
Id: cif_guess_AMCSD_atom_types 9581 2023-05-17 12:35:41Z saulius
;
2023-05-18T11:39:47+03:00
;Derived atom types and hydrogen counts
from atom names that follow the AMCSD naming convention
(Wat == water, O-H == hydroxyl).
;

loop_
_cod_related_entry_id
_cod_related_entry_database
_cod_related_entry_code
1 AMCSD 0009455
